data_7119901
loop_
_publ_author_name
'Long, J\'er\^ome'
'Shestakov, Boris G.'
'Liu, Dan'
'Chibotaru, Liviu F.'
'Guari, Yannick'
'Cherkasov, Anton V.'
'Fukin, Georgy K.'
'Trifonov, Alexander A.'
'Larionova, Joulia'

_publ_section_title
;
 An organolanthanide(iii) single-molecule magnet with an axial
 crystal-field: influence of the Raman process over the slow relaxation.
;
_journal_issue 34
_journal_name_full 'Chemical communications (Cambridge, England)'
_journal_page_first 4706
_journal_page_last 4709
_journal_paper_doi 10.1039/c7cc02213a
_journal_volume 53
_journal_year 2017
_chemical_formula_sum 'C67 H109 Er Li N4 O6'
_chemical_formula_weight 1240.78
_space_group_crystal_system monoclinic
_space_group_IT_number 14
_space_group_name_Hall '-P 2ybc'
_space_group_name_H-M_alt 'P 1 21/c 1'
_symmetry_space_group_name_Hall '-P 2ybc'
_symmetry_space_group_name_H-M 'P 1 21/c 1'
_atom_sites_solution_hydrogens geom
_atom_sites_solution_primary dual
_atom_sites_solution_secondary difmap
_audit_creation_method SHELXL-2014/7
_audit_update_record
;
2016-04-25 deposited with the CCDC.
2017-04-03 downloaded from the CCDC.
;
_cell_angle_alpha 90
_cell_angle_beta 103.719(9)
_cell_angle_gamma 90
_cell_formula_units_Z 4
_cell_length_a 16.8819(19)
_cell_length_b 15.9384(13)
_cell_length_c 27.699(2)
_cell_measurement_reflns_used 7704
_cell_measurement_temperature 100(2)
_cell_measurement_theta_max 24.2870
_cell_measurement_theta_min 3.4070
_cell_volume 7240.4(12)
_computing_cell_refinement 'CrysAlis Pro'
_computing_data_collection 'CrysAlis Pro'
_computing_data_reduction 'CrysAlis Pro'
_computing_molecular_graphics SHELXTL
_computing_publication_material SHELXTL
_computing_structure_refinement SHELXL-2014/7
_computing_structure_solution SHELXT-2014/4
_diffrn_ambient_temperature 100(2)
_diffrn_measured_fraction_theta_full 0.993
_diffrn_measured_fraction_theta_max 0.993
_diffrn_measurement_device_type 'Xcalibur EOS (CCD)'
_diffrn_measurement_method '\w scans'
_diffrn_radiation_source 'fine focus sealed tube'
_diffrn_radiation_type MoK\a
_diffrn_radiation_wavelength 0.71073
_diffrn_reflns_av_R_equivalents 0.1073
_diffrn_reflns_av_unetI/netI 0.0963
_diffrn_reflns_Laue_measured_fraction_full 0.993
_diffrn_reflns_Laue_measured_fraction_max 0.993
_diffrn_reflns_limit_h_max 20
_diffrn_reflns_limit_h_min -19
_diffrn_reflns_limit_k_max 18
_diffrn_reflns_limit_k_min -18
_diffrn_reflns_limit_l_max 32
_diffrn_reflns_limit_l_min -32
_diffrn_reflns_number 59623
_diffrn_reflns_point_group_measured_fraction_full 0.993
_diffrn_reflns_point_group_measured_fraction_max 0.993
_diffrn_reflns_theta_full 24.999
_diffrn_reflns_theta_max 24.999
_diffrn_reflns_theta_min 2.864
_exptl_absorpt_coefficient_mu 1.205
_exptl_absorpt_correction_T_max 1.00000
_exptl_absorpt_correction_T_min 0.69278
_exptl_absorpt_correction_type multi-scan
_exptl_absorpt_process_details
;
CrysAlisPro, Agilent Technologies, Version 1.171.35.19.
Empirical absorption correction using spherical harmonics,
implemented in SCALE3 ABSPACK scaling algorithm.
;
_exptl_crystal_colour white
_exptl_crystal_density_diffrn 1.138
_exptl_crystal_description plate
_exptl_crystal_F_000 2632
_exptl_crystal_size_max 0.350
_exptl_crystal_size_mid 0.200
_exptl_crystal_size_min 0.070
_refine_diff_density_max 2.044
_refine_diff_density_min -0.701
_refine_diff_density_rms 0.121
_refine_ls_extinction_method none
_refine_ls_goodness_of_fit_ref 1.030
_refine_ls_hydrogen_treatment constr
_refine_ls_matrix_type full
_refine_ls_number_parameters 771
_refine_ls_number_reflns 12657
_refine_ls_number_restraints 84
_refine_ls_restrained_S_all 1.032
_refine_ls_R_factor_all 0.0997
_refine_ls_R_factor_gt 0.0575
_refine_ls_shift/su_max 0.001
_refine_ls_shift/su_mean 0.000
_refine_ls_structure_factor_coef Fsqd
_refine_ls_weighting_details 'w=1/[\s^2^(Fo^2^)+(0.0665P)^2^] where P=(Fo^2^+2Fc^2^)/3'
_refine_ls_weighting_scheme calc
_refine_ls_wR_factor_gt 0.1311
_refine_ls_wR_factor_ref 0.1463
_reflns_Friedel_coverage 0.000
_reflns_number_gt 8390
_reflns_number_total 12657
_reflns_threshold_expression 'I > 2\s(I)'
_cod_data_source_file c7cc02213a2.cif
_cod_data_source_block erdadli
_cod_depositor_comments 'Adding full bibliography for 7119900--7119903.cif.'
_cod_database_code 7119901
_shelx_shelxl_version_number 2014/7
_shelx_space_group_comment
;
The symmetry employed for this shelxl refinement is uniquely defined
by the following loop, which should always be used as a source of
symmetry information in preference to the above space-group names.
They are only intended as comments.
;
_shelx_estimated_absorpt_t_min 0.678
_shelx_estimated_absorpt_t_max 0.920

loop_
_space_group_symop_operation_xyz
'x, y, z'
'-x, y+1/2, -z+1/2'
'-x, -y, -z'
'x, -y-1/2, z-1/2'

loop_
_atom_site_label
_atom_site_type_symbol
_atom_site_fract_x
_atom_site_fract_y
_atom_site_fract_z
_atom_site_U_iso_or_equiv
_atom_site_adp_type
_atom_site_occupancy
_atom_site_site_symmetry_order
_atom_site_calc_flag
_atom_site_refinement_flags_posn
_atom_site_refinement_flags_adp
_atom_site_refinement_flags_occupancy
_atom_site_disorder_assembly
_atom_site_disorder_group
Er1 Er -0.26319(2) 0.12129(2) 0.62225(2) 0.02497(10) Uani 1 1 d . . . . .
N1 N -0.2911(3) 0.0465(3) 0.68486(17) 0.0218(11) Uani 1 1 d . . . . .
N2 N -0.1627(3) 0.1731(3) 0.68084(18) 0.0273(12) Uani 1 1 d . . . . .
N3 N -0.2382(3) 0.0910(3) 0.54874(18) 0.0289(12) Uani 1 1 d . . . . .
N4 N -0.3594(3) 0.2050(3) 0.57931(19) 0.0300(12) Uani 1 1 d . . . . .
C1 C -0.2071(4) 0.0370(4) 0.7082(2) 0.0229(13) Uani 1 1 d . . . . .
H1A H -0.1878 -0.0201 0.7013 0.027 Uiso 1 1 calc R U . . .
C2 C -0.1495(4) 0.0954(4) 0.7061(2) 0.0300(15) Uani 1 1 d . . . . .
H2A H -0.1016 0.0670 0.6978 0.036 Uiso 1 1 calc R U . . .
C3 C -0.3483(4) 0.0000(3) 0.7035(2) 0.0233(13) Uani 1 1 d . . . . .
C4 C -0.3460(4) -0.0069(4) 0.7544(2) 0.0277(14) Uani 1 1 d . . . . .
C5 C -0.4050(4) -0.0554(4) 0.7694(3) 0.0361(16) Uani 1 1 d . . . . .
H5A H -0.4026 -0.0613 0.8038 0.043 Uiso 1 1 calc R U . . .
C6 C -0.4664(5) -0.0945(4) 0.7353(3) 0.0435(18) Uani 1 1 d . . . . .
H6A H -0.5051 -0.1283 0.7462 0.052 Uiso 1 1 calc R U . . .
C7 C -0.4715(4) -0.0845(4) 0.6857(3) 0.0379(17) Uani 1 1 d . . . . .
H7A H -0.5154 -0.1097 0.6623 0.045 Uiso 1 1 calc R U . . .
C8 C -0.4137(4) -0.0383(4) 0.6687(2) 0.0325(15) Uani 1 1 d . . . . .
C9 C -0.2837(4) 0.0409(4) 0.7955(2) 0.0298(15) Uani 1 1 d . . . . .
H9A H -0.2529 0.0803 0.7786 0.036 Uiso 1 1 calc R U . . .
C10 C -0.2217(4) -0.0181(4) 0.8281(2) 0.0431(18) Uani 1 1 d . . . . .
H10A H -0.1875 -0.0437 0.8080 0.065 Uiso 1 1 calc R U . . .
H10B H -0.2506 -0.0621 0.8417 0.065 Uiso 1 1 calc R U . . .
H10C H -0.1873 0.0138 0.8554 0.065 Uiso 1 1 calc R U . . .
C11 C -0.3267(5) 0.0937(4) 0.8282(3) 0.0456(19) Uani 1 1 d . . . . .
H11A H -0.3691 0.1282 0.8070 0.068 Uiso 1 1 calc R U . . .
H11B H -0.2868 0.1301 0.8499 0.068 Uiso 1 1 calc R U . . .
H11C H -0.3516 0.0563 0.8485 0.068 Uiso 1 1 calc R U . . .
C12 C -0.4178(4) -0.0327(4) 0.6134(3) 0.0391(17) Uani 1 1 d . . . . .
H12A H -0.3944 0.0234 0.6086 0.047 Uiso 1 1 calc R U . . .
C13 C -0.5004(6) -0.0330(7) 0.5797(4) 0.094(3) Uani 1 1 d . U . . .
H13A H -0.5331 0.0120 0.5893 0.141 Uiso 1 1 calc R U . . .
H13B H -0.5267 -0.0872 0.5820 0.141 Uiso 1 1 calc R U . . .
H13C H -0.4960 -0.0240 0.5454 0.141 Uiso 1 1 calc R U . . .
C14 C -0.3586(6) -0.0979(6) 0.5983(4) 0.084(3) Uani 1 1 d . U . . .
H14A H -0.3047 -0.0935 0.6212 0.126 Uiso 1 1 calc R U . . .
H14B H -0.3538 -0.0862 0.5643 0.126 Uiso 1 1 calc R U . . .
H14C H -0.3801 -0.1546 0.5998 0.126 Uiso 1 1 calc R U . . .
C15 C -0.1056(4) 0.2371(4) 0.6984(2) 0.0270(14) Uani 1 1 d . . . . .
C16 C -0.0938(4) 0.2658(4) 0.7481(2) 0.0301(14) Uani 1 1 d . . . . .
C17 C -0.0349(4) 0.3270(4) 0.7657(3) 0.0418(18) Uani 1 1 d . . . . .
H17A H -0.0255 0.3453 0.7992 0.050 Uiso 1 1 calc R U . . .
C18 C 0.0106(4) 0.3616(4) 0.7343(3) 0.048(2) Uani 1 1 d . . . . .
H18A H 0.0510 0.4029 0.7465 0.058 Uiso 1 1 calc R U . . .
C19 C -0.0039(4) 0.3353(4) 0.6855(3) 0.0461(19) Uani 1 1 d . . . . .
H19A H 0.0253 0.3604 0.6639 0.055 Uiso 1 1 calc R U . . .
C20 C -0.0604(4) 0.2726(4) 0.6677(3) 0.0345(16) Uani 1 1 d . . . . .
C21 C -0.1463(4) 0.2355(4) 0.7822(2) 0.0299(14) Uani 1 1 d . . . . .
H21A H -0.1880 0.1966 0.7622 0.036 Uiso 1 1 calc R U . . .
C22 C -0.1932(4) 0.3090(4) 0.7982(3) 0.0440(18) Uani 1 1 d . . . . .
H22A H -0.2221 0.3401 0.7687 0.066 Uiso 1 1 calc R U . . .
H22B H -0.1548 0.3466 0.8201 0.066 Uiso 1 1 calc R U . . .
H22C H -0.2327 0.2874 0.8159 0.066 Uiso 1 1 calc R U . . .
C23 C -0.1004(4) 0.1863(4) 0.8269(2) 0.0436(18) Uani 1 1 d . . . . .
H23A H -0.0776 0.1354 0.8157 0.065 Uiso 1 1 calc R U . . .
H23B H -0.1378 0.1708 0.8476 0.065 Uiso 1 1 calc R U . . .
H23C H -0.0562 0.2209 0.8463 0.065 Uiso 1 1 calc R U . . .
C24 C -0.0768(4) 0.2469(4) 0.6127(2) 0.0395(17) Uani 1 1 d . . . . .
H24A H -0.0990 0.1885 0.6100 0.047 Uiso 1 1 calc R U . . .
C25 C -0.1393(5) 0.3009(5) 0.5818(3) 0.061(2) Uani 1 1 d . . . . .
H25A H -0.1871 0.3033 0.5961 0.092 Uiso 1 1 calc R U . . .
H25B H -0.1553 0.2779 0.5481 0.092 Uiso 1 1 calc R U . . .
H25C H -0.1173 0.3576 0.5806 0.092 Uiso 1 1 calc R U . . .
C26 C 0.0025(5) 0.2451(6) 0.5938(3) 0.069(3) Uani 1 1 d . . . . .
H26A H -0.0086 0.2192 0.5608 0.103 Uiso 1 1 calc R U . . .
H26B H 0.0441 0.2124 0.6169 0.103 Uiso 1 1 calc R U . . .
H26C H 0.0222 0.3026 0.5918 0.103 Uiso 1 1 calc R U . . .
C27 C -0.3218(4) 0.0964(4) 0.5253(2) 0.0298(15) Uani 1 1 d . . . . .
H27A H -0.3451 0.0386 0.5198 0.036 Uiso 1 1 calc R U . . .
C28 C -0.3768(4) 0.1482(4) 0.5394(2) 0.0321(16) Uani 1 1 d . . . . .
H28A H -0.4269 0.1155 0.5406 0.038 Uiso 1 1 calc R U . . .
C29 C -0.1903(4) 0.0524(4) 0.5197(2) 0.0305(15) Uani 1 1 d . . . . .
C30 C -0.1892(4) 0.0838(5) 0.4715(2) 0.0379(17) Uani 1 1 d . . . . .
C31 C -0.1471(5) 0.0409(5) 0.4422(3) 0.048(2) Uani 1 1 d . . . . .
H31A H -0.1483 0.0614 0.4098 0.057 Uiso 1 1 calc R U . . .
C32 C -0.1031(5) -0.0309(6) 0.4586(3) 0.063(2) Uani 1 1 d . . . . .
H32A H -0.0768 -0.0613 0.4373 0.076 Uiso 1 1 calc R U . . .
C33 C -0.0980(5) -0.0576(5) 0.5070(3) 0.056(2) Uani 1 1 d . . . . .
H33A H -0.0646 -0.1045 0.5194 0.067 Uiso 1 1 calc R U . . .
C34 C -0.1405(4) -0.0178(4) 0.5376(3) 0.0398(17) Uani 1 1 d . . . . .
C35 C -0.2289(4) 0.1673(4) 0.4544(2) 0.0396(18) Uani 1 1 d . . . . .
H35A H -0.2508 0.1913 0.4819 0.048 Uiso 1 1 calc R U . . .
C36 C -0.1669(5) 0.2294(5) 0.4424(3) 0.055(2) Uani 1 1 d . . . . .
H36A H -0.1185 0.2310 0.4701 0.082 Uiso 1 1 calc R U . . .
H36B H -0.1914 0.2854 0.4373 0.082 Uiso 1 1 calc R U . . .
H36C H -0.1512 0.2114 0.4121 0.082 Uiso 1 1 calc R U . . .
C37 C -0.3005(5) 0.1573(5) 0.4082(3) 0.055(2) Uani 1 1 d . . . . .
H37A H -0.3406 0.1181 0.4157 0.083 Uiso 1 1 calc R U . . .
H37B H -0.2799 0.1356 0.3804 0.083 Uiso 1 1 calc R U . . .
H37C H -0.3263 0.2120 0.3991 0.083 Uiso 1 1 calc R U . . .
C38 C -0.1302(5) -0.0499(4) 0.5908(3) 0.0469(19) Uani 1 1 d . . . . .
H38A H -0.1758 -0.0264 0.6040 0.056 Uiso 1 1 calc R U . . .
C39 C -0.0503(6) -0.0184(5) 0.6239(3) 0.066(2) Uani 1 1 d . . . . .
H39A H -0.0498 0.0431 0.6238 0.099 Uiso 1 1 calc R U . . .
H39B H -0.0045 -0.0395 0.6114 0.099 Uiso 1 1 calc R U . . .
H39C H -0.0453 -0.0386 0.6580 0.099 Uiso 1 1 calc R U . . .
C40 C -0.1315(6) -0.1473(6) 0.5964(4) 0.081(3) Uani 1 1 d . . . . .
H40A H -0.1848 -0.1690 0.5787 0.121 Uiso 1 1 calc DR U . . .
H40B H -0.1217 -0.1620 0.6317 0.121 Uiso 1 1 calc R U . . .
H40C H -0.0888 -0.1721 0.5824 0.121 Uiso 1 1 calc R U . . .
C41 C -0.4212(4) 0.2658(4) 0.5799(2) 0.0353(16) Uani 1 1 d . . . . .
C42 C -0.4634(4) 0.2663(4) 0.6184(2) 0.0337(16) Uani 1 1 d . . . . .
C43 C -0.5259(5) 0.3246(4) 0.6161(3) 0.0476(19) Uani 1 1 d . . . . .
H43A H -0.5550 0.3250 0.6415 0.057 Uiso 1 1 calc R U . . .
C44 C -0.5466(5) 0.3818(5) 0.5775(3) 0.058(2) Uani 1 1 d . . . . .
H44A H -0.5899 0.4204 0.5762 0.069 Uiso 1 1 calc R U . . .
C45 C -0.5032(6) 0.3819(5) 0.5408(3) 0.063(2) Uani 1 1 d . . . . .
H45A H -0.5173 0.4218 0.5147 0.076 Uiso 1 1 calc R U . . .
C46 C -0.4403(5) 0.3265(4) 0.5405(3) 0.049(2) Uani 1 1 d . . . . .
C47 C -0.4396(4) 0.2055(4) 0.6607(2) 0.0317(15) Uani 1 1 d . . . . .
H47A H -0.4175 0.1543 0.6477 0.038 Uiso 1 1 calc R U . . .
C48 C -0.5130(5) 0.1776(5) 0.6815(3) 0.053(2) Uani 1 1 d . . . . .
H48A H -0.5573 0.1583 0.6541 0.079 Uiso 1 1 calc R U . . .
H48B H -0.5320 0.2252 0.6982 0.079 Uiso 1 1 calc R U . . .
H48C H -0.4961 0.1319 0.7054 0.079 Uiso 1 1 calc R U . . .
C49 C -0.3715(4) 0.2411(4) 0.7027(2) 0.0419(17) Uani 1 1 d . . . . .
H49A H -0.3236 0.2537 0.6898 0.063 Uiso 1 1 calc R U . . .
H49B H -0.3570 0.1998 0.7295 0.063 Uiso 1 1 calc R U . . .
H49C H -0.3907 0.2927 0.7155 0.063 Uiso 1 1 calc R U . . .
C50 C -0.3893(6) 0.3332(5) 0.5015(3) 0.067(3) Uani 1 1 d . . . . .
H50A H -0.3511 0.2843 0.5063 0.080 Uiso 1 1 calc R U . . .
C51 C -0.4443(7) 0.3276(7) 0.4484(3) 0.100(4) Uani 1 1 d . . . . .
H51A H -0.4709 0.2726 0.4436 0.150 Uiso 1 1 calc R U . . .
H51B H -0.4109 0.3349 0.4241 0.150 Uiso 1 1 calc R U . . .
H51C H -0.4858 0.3718 0.4437 0.150 Uiso 1 1 calc R U . . .
C52 C -0.3387(6) 0.4120(6) 0.5071(3) 0.073(3) Uani 1 1 d . . . . .
H52A H -0.3090 0.4185 0.5419 0.109 Uiso 1 1 calc R U . . .
H52B H -0.3744 0.4606 0.4970 0.109 Uiso 1 1 calc R U . . .
H52C H -0.2997 0.4082 0.4860 0.109 Uiso 1 1 calc R U . . .
Li1 Li -0.2643(8) 0.6031(7) 0.7101(5) 0.043(3) Uani 1 1 d . . . . .
O1S O -0.3892(3) 0.6192(3) 0.67204(18) 0.0460(12) Uani 1 1 d . . . . .
O2S O -0.2928(3) 0.4799(3) 0.68290(19) 0.0515(13) Uani 1 1 d . . . . .
O3S O -0.2467(3) 0.7220(3) 0.7452(2) 0.0539(14) Uani 1 1 d . . . . .
O4S O -0.2982(4) 0.5835(3) 0.7796(2) 0.0610(15) Uani 1 1 d . . . . .
O5S O -0.1422(4) 0.5764(4) 0.7307(3) 0.078(2) Uani 1 1 d . . . . .
O6S O -0.2270(4) 0.6488(3) 0.6456(3) 0.074(2) Uani 1 1 d . . . . .
C1S C -0.4399(5) 0.6822(6) 0.6858(3) 0.069(3) Uani 1 1 d . . . . .
H1SA H -0.4892 0.6891 0.6590 0.104 Uiso 1 1 calc R U . . .
H1SB H -0.4102 0.7354 0.6914 0.104 Uiso 1 1 calc R U . . .
H1SC H -0.4553 0.6651 0.7163 0.104 Uiso 1 1 calc R U . . .
C2S C -0.4262(5) 0.5401(5) 0.6672(3) 0.060(2) Uani 1 1 d . . . . .
H2SA H -0.4806 0.5429 0.6440 0.072 Uiso 1 1 calc R U . . .
H2SB H -0.4331 0.5204 0.6999 0.072 Uiso 1 1 calc R U . . .
C3S C -0.3712(5) 0.4801(5) 0.6474(3) 0.058(2) Uani 1 1 d . . . . .
H3SA H -0.3948 0.4230 0.6438 0.070 Uiso 1 1 calc R U . . .
H3SB H -0.3650 0.4992 0.6144 0.070 Uiso 1 1 calc R U . . .
C4S C -0.2379(5) 0.4260(4) 0.6670(3) 0.055(2) Uani 1 1 d . . . . .
H4SA H -0.2598 0.3688 0.6639 0.082 Uiso 1 1 calc R U . . .
H4SB H -0.1853 0.4267 0.6914 0.082 Uiso 1 1 calc R U . . .
H4SC H -0.2304 0.4449 0.6348 0.082 Uiso 1 1 calc R U . . .
C5S C -0.2412(6) 0.8003(4) 0.7222(3) 0.065(2) Uani 1 1 d . . . . .
H5SA H -0.1925 0.8302 0.7405 0.097 Uiso 1 1 calc R U . . .
H5SB H -0.2898 0.8338 0.7225 0.097 Uiso 1 1 calc R U . . .
H5SC H -0.2376 0.7913 0.6878 0.097 Uiso 1 1 calc R U . . .
C6S C -0.2701(6) 0.7308(5) 0.7912(3) 0.062(2) Uani 1 1 d . . . . .
H6SA H -0.3261 0.7538 0.7851 0.075 Uiso 1 1 calc R U . . .
H6SB H -0.2327 0.7703 0.8131 0.075 Uiso 1 1 calc R U . . .
C7S C -0.2668(5) 0.6469(5) 0.8158(3) 0.055(2) Uani 1 1 d . . . . .
H7SA H -0.2097 0.6334 0.8328 0.066 Uiso 1 1 calc R U . . .
H7SB H -0.2994 0.6482 0.8412 0.066 Uiso 1 1 calc R U . . .
C8S C -0.3128(5) 0.5072(4) 0.8013(3) 0.054(2) Uani 1 1 d . . . . .
H8SA H -0.3547 0.5154 0.8200 0.080 Uiso 1 1 calc R U . . .
H8SB H -0.2623 0.4877 0.8238 0.080 Uiso 1 1 calc R U . . .
H8SC H -0.3315 0.4653 0.7752 0.080 Uiso 1 1 calc R U . . .
C9S C -0.0990(6) 0.5593(6) 0.7794(4) 0.093(4) Uani 1 1 d . . . . .
H9SA H -0.0509 0.5253 0.7787 0.140 Uiso 1 1 calc R U . . .
H9SB H -0.1342 0.5284 0.7967 0.140 Uiso 1 1 calc R U . . .
H9SC H -0.0818 0.6121 0.7968 0.140 Uiso 1 1 calc R U . . .
C10S C -0.0984(7) 0.6262(7) 0.7051(5) 0.099(4) Uani 1 1 d . . . . .
H10D H -0.0425 0.6037 0.7095 0.119 Uiso 1 1 calc R U . . .
H10E H -0.0943 0.6840 0.7186 0.119 Uiso 1 1 calc R U . . .
C11S C -0.1391(7) 0.6279(7) 0.6519(5) 0.097(4) Uani 1 1 d . . . . .
H11D H -0.1338 0.5725 0.6368 0.116 Uiso 1 1 calc R U . . .
H11E H -0.1129 0.6704 0.6347 0.116 Uiso 1 1 calc R U . . .
C12S C -0.2727(7) 0.6514(7) 0.5976(4) 0.091(3) Uani 1 1 d . U . . .
H12B H -0.2552 0.6990 0.5803 0.137 Uiso 1 1 calc R U . . .
H12C H -0.3304 0.6579 0.5976 0.137 Uiso 1 1 calc R U . . .
H12D H -0.2651 0.5992 0.5806 0.137 Uiso 1 1 calc R U . . .
C1Q C -0.069(2) -0.106(3) 1.0307(15) 0.33(3) Uani 0.5 1 d D U P . .
H1QA H -0.0416 -0.0611 1.0526 0.397 Uiso 0.5 1 calc R U P . .
H1QB H -0.0839 -0.1512 1.0507 0.397 Uiso 0.5 1 calc R U P . .
H1QC H -0.0312 -0.1282 1.0116 0.397 Uiso 0.5 1 calc R U P . .
C2Q C -0.146(2) -0.0711(16) 0.9945(14) 0.29(2) Uani 0.5 1 d D U P B .
H2QA H -0.1844 -0.0485 1.0134 0.346 Uiso 0.5 1 calc R U P . .
H2QB H -0.1315 -0.0254 0.9741 0.346 Uiso 0.5 1 calc R U P . .
C3Q C -0.1864(13) -0.1440(12) 0.9609(8) 0.091(7) Uani 0.5 1 d D U P . .
H3QA H -0.2241 -0.1174 0.9322 0.110 Uiso 0.5 1 calc R U P A 1
H3QB H -0.1423 -0.1696 0.9479 0.110 Uiso 0.5 1 calc R U P A 1
C4Q C -0.2341(18) -0.2181(14) 0.9759(10) 0.045(5) Uani 0.224(7) 1 d D U P B 1
H4QA H -0.1973 -0.2469 1.0043 0.054 Uiso 0.224(7) 1 calc R U P B 1
H4QB H -0.2796 -0.1944 0.9884 0.054 Uiso 0.224(7) 1 calc R U P B 1
C5Q C -0.2698(15) -0.2851(13) 0.9371(9) 0.030(4) Uani 0.224(7) 1 d D U P B 1
H5QA H -0.2247 -0.3018 0.9220 0.036 Uiso 0.224(7) 1 calc R U P B 1
H5QB H -0.3100 -0.2553 0.9108 0.036 Uiso 0.224(7) 1 calc R U P B 1
C6Q C -0.311(2) -0.3673(16) 0.9463(13) 0.043(6) Uani 0.224(7) 1 d D U P B 1
H6QA H -0.3286 -0.3982 0.9150 0.065 Uiso 0.224(7) 1 calc R U P B 1
H6QB H -0.2731 -0.4015 0.9705 0.065 Uiso 0.224(7) 1 calc R U P B 1
H6QC H -0.3594 -0.3545 0.9592 0.065 Uiso 0.224(7) 1 calc R U P B 1
C5Z C -0.2714(12) -0.2620(12) 0.9770(7) 0.030(4) Uani 0.276(7) 1 d D U P B 2
H5Z1 H -0.2338 -0.2771 1.0091 0.036 Uiso 0.276(7) 1 calc R U P B 2
H5Z2 H -0.3079 -0.2171 0.9835 0.036 Uiso 0.276(7) 1 calc R U P B 2
C4Z C -0.2243(14) -0.2307(13) 0.9435(9) 0.045(5) Uani 0.276(7) 1 d D U P B 2
H4Z1 H -0.2600 -0.2254 0.9096 0.054 Uiso 0.276(7) 1 calc R U P B 2
H4Z2 H -0.1804 -0.2710 0.9420 0.054 Uiso 0.276(7) 1 calc R U P B 2
C6Z C -0.3192(15) -0.3339(15) 0.9577(10) 0.043(6) Uani 0.276(7) 1 d D U P B 2
H6Z1 H -0.3498 -0.3527 0.9817 0.065 Uiso 0.276(7) 1 calc R U P B 2
H6Z2 H -0.3573 -0.3191 0.9263 0.065 Uiso 0.276(7) 1 calc R U P B 2
H6Z3 H -0.2832 -0.3791 0.9519 0.065 Uiso 0.276(7) 1 calc R U P B 2

loop_
_atom_site_aniso_label
_atom_site_aniso_U_11
_atom_site_aniso_U_22
_atom_site_aniso_U_33
_atom_site_aniso_U_23
_atom_site_aniso_U_13
_atom_site_aniso_U_12
Er1 0.02842(17) 0.02774(15) 0.01793(15) -0.00039(13) 0.00389(11) -0.00593(14)
N1 0.022(3) 0.026(3) 0.016(3) 0.003(2) 0.002(2) -0.001(2)
N2 0.025(3) 0.031(3) 0.026(3) -0.010(2) 0.007(2) -0.001(2)
N3 0.020(3) 0.045(3) 0.019(3) 0.000(2) 0.001(2) -0.009(2)
N4 0.040(4) 0.026(3) 0.024(3) 0.000(2) 0.006(3) -0.003(2)
C1 0.024(4) 0.029(3) 0.019(3) -0.005(3) 0.011(3) 0.003(3)
C2 0.033(4) 0.034(3) 0.024(3) -0.003(3) 0.010(3) 0.003(3)
C3 0.021(3) 0.021(3) 0.028(3) 0.008(3) 0.005(3) 0.007(2)
C4 0.029(4) 0.029(3) 0.025(3) -0.002(3) 0.007(3) 0.004(3)
C5 0.034(4) 0.039(4) 0.038(4) 0.009(3) 0.014(3) -0.006(3)
C6 0.039(5) 0.045(4) 0.051(5) 0.013(4) 0.020(4) -0.005(3)
C7 0.028(4) 0.038(4) 0.047(5) 0.003(3) 0.007(3) -0.013(3)
C8 0.033(4) 0.029(3) 0.035(4) 0.002(3) 0.007(3) -0.004(3)
C9 0.034(4) 0.031(3) 0.024(3) 0.002(3) 0.007(3) 0.000(3)
C10 0.049(5) 0.046(4) 0.032(4) 0.006(3) 0.006(4) 0.009(3)
C11 0.053(5) 0.055(4) 0.035(4) -0.006(3) 0.022(4) 0.000(4)
C12 0.046(5) 0.032(4) 0.038(4) -0.002(3) 0.008(4) -0.010(3)
C13 0.086(5) 0.109(5) 0.085(5) 0.011(4) 0.017(4) -0.022(4)
C14 0.092(5) 0.086(5) 0.078(5) 0.006(4) 0.028(4) 0.004(4)
C15 0.022(4) 0.033(3) 0.024(3) -0.004(3) 0.002(3) 0.002(3)
C16 0.020(4) 0.034(3) 0.035(4) -0.003(3) 0.001(3) 0.001(3)
C17 0.039(5) 0.039(4) 0.045(5) -0.020(3) 0.006(4) -0.007(3)
C18 0.035(4) 0.047(4) 0.064(5) -0.017(4) 0.015(4) -0.015(3)
C19 0.037(5) 0.051(4) 0.055(5) -0.011(4) 0.021(4) -0.013(4)
C20 0.033(4) 0.035(3) 0.037(4) -0.008(3) 0.012(3) -0.004(3)
C21 0.028(4) 0.037(3) 0.025(3) -0.010(3) 0.005(3) 0.000(3)
C22 0.042(5) 0.058(5) 0.031(4) -0.008(3) 0.006(3) 0.006(4)
C23 0.039(5) 0.061(5) 0.030(4) -0.005(3) 0.005(3) 0.009(4)
C24 0.048(5) 0.041(4) 0.037(4) -0.004(3) 0.024(4) -0.007(4)
C25 0.076(7) 0.067(5) 0.043(5) -0.022(4) 0.019(5) -0.008(5)
C26 0.063(6) 0.087(6) 0.064(6) -0.010(5) 0.032(5) -0.009(5)
C27 0.045(4) 0.023(3) 0.022(3) 0.002(3) 0.011(3) -0.009(3)
C28 0.051(5) 0.029(3) 0.016(3) 0.004(3) 0.007(3) -0.009(3)
C29 0.029(4) 0.046(4) 0.017(3) -0.006(3) 0.006(3) -0.018(3)
C30 0.028(4) 0.060(4) 0.025(4) -0.011(3) 0.006(3) -0.017(3)
C31 0.057(5) 0.069(5) 0.024(4) -0.006(4) 0.021(4) -0.010(4)
C32 0.064(6) 0.086(6) 0.045(5) -0.020(5) 0.026(5) 0.000(5)
C33 0.050(6) 0.069(5) 0.050(5) -0.003(4) 0.017(4) 0.002(4)
C34 0.033(4) 0.055(4) 0.033(4) 0.000(3) 0.010(3) -0.006(3)
C35 0.043(5) 0.060(5) 0.019(3) -0.006(3) 0.013(3) -0.019(4)
C36 0.075(6) 0.055(5) 0.037(4) -0.008(4) 0.020(4) -0.025(4)
C37 0.050(5) 0.071(5) 0.042(5) 0.013(4) 0.005(4) -0.024(4)
C38 0.051(5) 0.047(4) 0.048(5) 0.010(4) 0.022(4) 0.010(4)
C39 0.072(7) 0.077(6) 0.046(5) 0.015(5) 0.008(5) 0.000(5)
C40 0.098(8) 0.078(6) 0.069(7) 0.010(5) 0.025(6) -0.003(6)
C41 0.041(4) 0.033(3) 0.027(4) -0.002(3) -0.003(3) -0.002(3)
C42 0.036(4) 0.028(3) 0.034(4) -0.006(3) 0.002(3) 0.000(3)
C43 0.052(5) 0.044(4) 0.046(5) 0.002(4) 0.010(4) 0.011(4)
C44 0.061(6) 0.047(4) 0.059(5) -0.004(4) 0.000(4) 0.020(4)
C45 0.083(7) 0.047(5) 0.054(5) 0.019(4) 0.004(5) 0.026(5)
C46 0.072(6) 0.036(4) 0.038(4) 0.008(3) 0.009(4) 0.016(4)
C47 0.036(4) 0.031(3) 0.032(4) 0.005(3) 0.016(3) 0.007(3)
C48 0.040(5) 0.053(5) 0.069(6) 0.007(4) 0.023(4) 0.006(4)
C49 0.049(5) 0.042(4) 0.035(4) -0.002(3) 0.013(3) 0.002(4)
C50 0.119(9) 0.046(5) 0.039(5) 0.018(4) 0.026(5) 0.030(5)
C51 0.138(11) 0.129(9) 0.030(5) 0.003(6) 0.012(6) -0.032(8)
C52 0.079(7) 0.083(6) 0.054(6) 0.007(5) 0.013(5) 0.000(5)
Li1 0.045(8) 0.040(7) 0.049(8) 0.000(6) 0.020(6) 0.000(5)
O1S 0.037(3) 0.046(3) 0.052(3) -0.007(3) 0.005(2) -0.001(2)
O2S 0.045(3) 0.046(3) 0.059(4) -0.002(3) 0.003(3) 0.001(2)
O3S 0.065(4) 0.032(3) 0.069(4) -0.002(3) 0.024(3) -0.004(2)
O4S 0.079(4) 0.051(3) 0.053(4) 0.002(3) 0.015(3) -0.006(3)
O5S 0.040(4) 0.062(4) 0.133(7) 0.003(4) 0.022(4) -0.001(3)
O6S 0.091(5) 0.049(3) 0.107(5) 0.006(3) 0.072(4) 0.001(3)
C1S 0.051(6) 0.100(7) 0.052(5) -0.020(5) 0.001(4) 0.037(5)
C2S 0.031(5) 0.066(5) 0.077(7) 0.018(5) 0.002(4) -0.005(4)
C3S 0.051(6) 0.046(4) 0.068(6) -0.006(4) -0.004(5) -0.011(4)
C4S 0.061(6) 0.043(4) 0.063(6) -0.009(4) 0.020(5) 0.013(4)
C5S 0.080(7) 0.034(4) 0.079(7) 0.003(4) 0.014(5) -0.002(4)
C6S 0.072(6) 0.048(5) 0.065(6) -0.008(4) 0.011(5) -0.009(4)
C7S 0.051(5) 0.060(5) 0.051(5) -0.009(4) 0.005(4) 0.005(4)
C8S 0.068(6) 0.046(4) 0.049(5) 0.015(4) 0.020(4) 0.012(4)
C9S 0.049(7) 0.089(7) 0.125(10) -0.016(7) -0.012(7) 0.008(5)
C10S 0.073(8) 0.081(7) 0.159(13) 0.020(8) 0.059(9) -0.001(6)
C11S 0.098(9) 0.084(7) 0.139(11) -0.005(8) 0.088(9) -0.017(7)
C12S 0.100(5) 0.088(5) 0.087(5) -0.002(4) 0.023(4) -0.012(4)
C1Q 0.33(3) 0.33(3) 0.33(3) 0.002(5) 0.081(9) 0.001(5)
C2Q 0.29(3) 0.30(3) 0.28(3) -0.005(10) 0.081(11) 0.011(10)
C3Q 0.096(10) 0.097(10) 0.079(10) -0.004(8) 0.018(8) -0.008(8)
C4Q 0.043(8) 0.048(7) 0.043(8) 0.001(6) 0.009(6) 0.023(6)
C5Q 0.022(6) 0.029(6) 0.033(7) 0.010(6) -0.003(5) 0.016(5)
C6Q 0.043(6) 0.045(6) 0.041(6) 0.002(4) 0.008(3) 0.004(3)
C5Z 0.022(6) 0.029(6) 0.033(7) 0.010(6) -0.003(5) 0.016(5)
C4Z 0.043(8) 0.048(7) 0.043(8) 0.001(6) 0.009(6) 0.023(6)
C6Z 0.043(6) 0.045(6) 0.041(6) 0.002(4) 0.008(3) 0.004(3)

loop_
_atom_type_symbol
_atom_type_description
_atom_type_scat_dispersion_real
_atom_type_scat_dispersion_imag
_atom_type_scat_source
C C 0.0033 0.0016 'International Tables Vol C Tables 4.2.6.8 and 6.1.1.4'
H H 0.0000 0.0000 'International Tables Vol C Tables 4.2.6.8 and 6.1.1.4'
N N 0.0061 0.0033 'International Tables Vol C Tables 4.2.6.8 and 6.1.1.4'
O O 0.0106 0.0060 'International Tables Vol C Tables 4.2.6.8 and 6.1.1.4'
Er Er -0.2586 4.9576 'International Tables Vol C Tables 4.2.6.8 and 6.1.1.4'
Li Li -0.0003 0.0001 'International Tables Vol C Tables 4.2.6.8 and 6.1.1.4'

loop_
_geom_angle_atom_site_label_1
_geom_angle_atom_site_label_2
_geom_angle_atom_site_label_3
_geom_angle
N2 Er1 N4 120.40(18)
N2 Er1 N3 118.22(18)
N4 Er1 N3 85.02(19)
N2 Er1 N1 84.03(18)
N4 Er1 N1 118.24(18)
N3 Er1 N1 135.33(18)
N2 Er1 C28 147.79(19)
N4 Er1 C28 31.96(17)
N3 Er1 C28 59.96(19)
N1 Er1 C28 120.86(18)
N2 Er1 C27 146.38(18)
N4 Er1 C27 59.92(19)
N3 Er1 C27 31.94(18)
N1 Er1 C27 127.22(17)
C28 Er1 C27 29.81(19)
N2 Er1 C2 31.91(18)
N4 Er1 C2 147.48(18)
N3 Er1 C2 120.56(19)
N1 Er1 C2 59.02(18)
C28 Er1 C2 179.42(19)
C27 Er1 C2 150.76(19)
N2 Er1 C1 59.43(18)
N4 Er1 C1 146.21(17)
N3 Er1 C1 126.50(18)
N1 Er1 C1 31.67(16)
C28 Er1 C1 150.77(18)
C27 Er1 C1 141.59(17)
C2 Er1 C1 29.27(17)
C3 N1 C1 118.3(4)
C3 N1 Er1 148.2(4)
C1 N1 Er1 92.2(3)
C15 N2 C2 116.7(5)
C15 N2 Er1 150.1(4)
C2 N2 Er1 92.3(3)
C27 N3 C29 114.2(5)
C27 N3 Er1 91.3(3)
C29 N3 Er1 150.9(4)
C28 N4 C41 115.5(5)
C28 N4 Er1 91.4(4)
C41 N4 Er1 147.9(4)
C2 C1 N1 123.7(5)
C2 C1 Er1 74.1(4)
N1 C1 Er1 56.1(3)
C2 C1 H1A 110.3
N1 C1 H1A 110.3
Er1 C1 H1A 110.3
C1 C2 N2 126.3(6)
C1 C2 Er1 76.7(4)
N2 C2 Er1 55.8(3)
C1 C2 H2A 109.0
N2 C2 H2A 109.0
Er1 C2 H2A 109.0
C4 C3 N1 123.4(5)
C4 C3 C8 118.7(5)
N1 C3 C8 117.9(5)
C5 C4 C3 119.3(6)
C5 C4 C9 117.3(5)
C3 C4 C9 123.3(5)
C6 C5 C4 121.3(6)
C6 C5 H5A 119.3
C4 C5 H5A 119.3
C7 C6 C5 119.7(6)
C7 C6 H6A 120.1
C5 C6 H6A 120.1
C6 C7 C8 121.4(7)
C6 C7 H7A 119.3
C8 C7 H7A 119.3
C7 C8 C3 119.5(6)
C7 C8 C12 120.3(6)
C3 C8 C12 120.1(6)
C10 C9 C11 109.9(5)
C10 C9 C4 112.3(5)
C11 C9 C4 111.6(5)
C10 C9 H9A 107.6
C11 C9 H9A 107.6
C4 C9 H9A 107.6
C9 C10 H10A 109.5
C9 C10 H10B 109.5
H10A C10 H10B 109.5
C9 C10 H10C 109.5
H10A C10 H10C 109.5
H10B C10 H10C 109.5
C9 C11 H11A 109.5
C9 C11 H11B 109.5
H11A C11 H11B 109.5
C9 C11 H11C 109.5
H11A C11 H11C 109.5
H11B C11 H11C 109.5
C13 C12 C8 116.5(7)
C13 C12 C14 113.2(7)
C8 C12 C14 110.6(6)
C13 C12 H12A 105.1
C8 C12 H12A 105.1
C14 C12 H12A 105.1
C12 C13 H13A 109.5
C12 C13 H13B 109.5
H13A C13 H13B 109.5
C12 C13 H13C 109.5
H13A C13 H13C 109.5
H13B C13 H13C 109.5
C12 C14 H14A 109.5
C12 C14 H14B 109.5
H14A C14 H14B 109.5
C12 C14 H14C 109.5
H14A C14 H14C 109.5
H14B C14 H14C 109.5
C20 C15 N2 120.9(5)
C20 C15 C16 119.3(6)
N2 C15 C16 119.8(5)
C17 C16 C15 119.4(6)
C17 C16 C21 118.5(6)
C15 C16 C21 122.1(5)
C16 C17 C18 120.5(7)
C16 C17 H17A 119.8
C18 C17 H17A 119.8
C19 C18 C17 119.5(6)
C19 C18 H18A 120.3
C17 C18 H18A 120.3
C18 C19 C20 121.0(7)
C18 C19 H19A 119.5
C20 C19 H19A 119.5
C19 C20 C15 120.3(6)
C19 C20 C24 119.5(6)
C15 C20 C24 120.1(6)
C23 C21 C16 114.3(5)
C23 C21 C22 111.0(5)
C16 C21 C22 110.6(5)
C23 C21 H21A 106.8
C16 C21 H21A 106.8
C22 C21 H21A 106.8
C21 C22 H22A 109.5
C21 C22 H22B 109.5
H22A C22 H22B 109.5
C21 C22 H22C 109.5
H22A C22 H22C 109.5
H22B C22 H22C 109.5
C21 C23 H23A 109.5
C21 C23 H23B 109.5
H23A C23 H23B 109.5
C21 C23 H23C 109.5
H23A C23 H23C 109.5
H23B C23 H23C 109.5
C25 C24 C20 110.9(6)
C25 C24 C26 112.0(6)
C20 C24 C26 111.9(6)
C25 C24 H24A 107.3
C20 C24 H24A 107.3
C26 C24 H24A 107.3
C24 C25 H25A 109.5
C24 C25 H25B 109.5
H25A C25 H25B 109.5
C24 C25 H25C 109.5
H25A C25 H25C 109.5
H25B C25 H25C 109.5
C24 C26 H26A 109.5
C24 C26 H26B 109.5
H26A C26 H26B 109.5
C24 C26 H26C 109.5
H26A C26 H26C 109.5
H26B C26 H26C 109.5
C28 C27 N3 125.3(6)
C28 C27 Er1 74.7(4)
N3 C27 Er1 56.8(3)
C28 C27 H27A 109.2
N3 C27 H27A 109.2
Er1 C27 H27A 109.2
C27 C28 N4 125.8(6)
C27 C28 Er1 75.5(4)
N4 C28 Er1 56.7(3)
C27 C28 H28A 109.4
N4 C28 H28A 109.4
Er1 C28 H28A 109.4
N3 C29 C34 121.2(5)
N3 C29 C30 121.0(6)
C34 C29 C30 117.8(6)
C31 C30 C29 119.9(7)
C31 C30 C35 120.1(6)
C29 C30 C35 119.8(6)
C30 C31 C32 121.8(7)
C30 C31 H31A 119.1
C32 C31 H31A 119.1
C31 C32 C33 118.6(7)
C31 C32 H32A 120.7
C33 C32 H32A 120.7
C32 C33 C34 121.8(8)
C32 C33 H33A 119.1
C34 C33 H33A 119.1
C33 C34 C29 119.8(7)
C33 C34 C38 118.6(7)
C29 C34 C38 121.6(6)
C30 C35 C36 111.1(6)
C30 C35 C37 111.7(6)
C36 C35 C37 109.1(6)
C30 C35 H35A 108.3
C36 C35 H35A 108.3
C37 C35 H35A 108.3
C35 C36 H36A 109.5
C35 C36 H36B 109.5
H36A C36 H36B 109.5
C35 C36 H36C 109.5
H36A C36 H36C 109.5
H36B C36 H36C 109.5
C35 C37 H37A 109.5
C35 C37 H37B 109.5
H37A C37 H37B 109.5
C35 C37 H37C 109.5
H37A C37 H37C 109.5
H37B C37 H37C 109.5
C39 C38 C34 110.6(6)
C39 C38 C40 107.4(7)
C34 C38 C40 115.2(7)
C39 C38 H38A 107.8
C34 C38 H38A 107.8
C40 C38 H38A 107.8
C38 C39 H39A 109.5
C38 C39 H39B 109.5
H39A C39 H39B 109.5
C38 C39 H39C 109.5
H39A C39 H39C 109.5
H39B C39 H39C 109.5
C38 C40 H40A 109.5
C38 C40 H40B 109.5
H40A C40 H40B 109.5
C38 C40 H40C 109.5
H40A C40 H40C 109.5
H40B C40 H40C 109.5
C42 C41 N4 120.9(6)
C42 C41 C46 120.4(6)
N4 C41 C46 118.7(6)
C43 C42 C41 118.6(6)
C43 C42 C47 121.8(6)
C41 C42 C47 119.7(6)
C44 C43 C42 121.6(7)
C44 C43 H43A 119.2
C42 C43 H43A 119.2
C43 C44 C45 119.1(7)
C43 C44 H44A 120.5
C45 C44 H44A 120.5
C46 C45 C44 122.9(7)
C46 C45 H45A 118.5
C44 C45 H45A 118.5
C45 C46 C41 117.3(7)
C45 C46 C50 121.3(7)
C41 C46 C50 121.3(7)
C42 C47 C49 111.4(5)
C42 C47 C48 112.7(6)
C49 C47 C48 110.2(6)
C42 C47 H47A 107.4
C49 C47 H47A 107.4
C48 C47 H47A 107.4
C47 C48 H48A 109.5
C47 C48 H48B 109.5
H48A C48 H48B 109.5
C47 C48 H48C 109.5
H48A C48 H48C 109.5
H48B C48 H48C 109.5
C47 C49 H49A 109.5
C47 C49 H49B 109.5
H49A C49 H49B 109.5
C47 C49 H49C 109.5
H49A C49 H49C 109.5
H49B C49 H49C 109.5
C52 C50 C46 112.7(7)
C52 C50 C51 110.1(7)
C46 C50 C51 110.8(8)
C52 C50 H50A 107.7
C46 C50 H50A 107.7
C51 C50 H50A 107.7
C50 C51 H51A 109.5
C50 C51 H51B 109.5
H51A C51 H51B 109.5
C50 C51 H51C 109.5
H51A C51 H51C 109.5
H51B C51 H51C 109.5
C50 C52 H52A 109.5
C50 C52 H52B 109.5
H52A C52 H52B 109.5
C50 C52 H52C 109.5
H52A C52 H52C 109.5
H52B C52 H52C 109.5
O5S Li1 O2S 92.0(5)
O5S Li1 O3S 92.1(5)
O2S Li1 O3S 171.1(7)
O5S Li1 O1S 166.4(7)
O2S Li1 O1S 79.7(5)
O3S Li1 O1S 97.6(5)
O5S Li1 O6S 80.2(5)
O2S Li1 O6S 96.1(5)
O3S Li1 O6S 92.4(5)
O1S Li1 O6S 89.9(5)
O5S Li1 O4S 100.6(6)
O2S Li1 O4S 95.6(5)
O3S Li1 O4S 75.9(4)
O1S Li1 O4S 91.0(5)
O6S Li1 O4S 168.3(6)
C2S O1S C1S 112.0(6)
C2S O1S Li1 107.7(5)
C1S O1S Li1 122.5(5)
C4S O2S C3S 110.6(6)
C4S O2S Li1 124.4(6)
C3S O2S Li1 109.5(5)
C5S O3S C6S 112.1(6)
C5S O3S Li1 126.8(6)
C6S O3S Li1 117.4(5)
C8S O4S C7S 112.6(6)
C8S O4S Li1 128.2(5)
C7S O4S Li1 113.0(6)
C10S O5S C9S 112.7(9)
C10S O5S Li1 111.2(7)
C9S O5S Li1 124.7(7)
C12S O6S C11S 115.8(8)
C12S O6S Li1 127.3(7)
C11S O6S Li1 107.9(7)
O1S C1S H1SA 109.5
O1S C1S H1SB 109.5
H1SA C1S H1SB 109.5
O1S C1S H1SC 109.5
H1SA C1S H1SC 109.5
H1SB C1S H1SC 109.5
O1S C2S C3S 107.6(6)
O1S C2S H2SA 110.2
C3S C2S H2SA 110.2
O1S C2S H2SB 110.2
C3S C2S H2SB 110.2
H2SA C2S H2SB 108.5
O2S C3S C2S 107.0(6)
O2S C3S H3SA 110.3
C2S C3S H3SA 110.3
O2S C3S H3SB 110.3
C2S C3S H3SB 110.3
H3SA C3S H3SB 108.6
O2S C4S H4SA 109.5
O2S C4S H4SB 109.5
H4SA C4S H4SB 109.5
O2S C4S H4SC 109.5
H4SA C4S H4SC 109.5
H4SB C4S H4SC 109.5
O3S C5S H5SA 109.5
O3S C5S H5SB 109.5
H5SA C5S H5SB 109.5
O3S C5S H5SC 109.5
H5SA C5S H5SC 109.5
H5SB C5S H5SC 109.5
O3S C6S C7S 109.3(6)
O3S C6S H6SA 109.8
C7S C6S H6SA 109.8
O3S C6S H6SB 109.8
C7S C6S H6SB 109.8
H6SA C6S H6SB 108.3
O4S C7S C6S 110.0(7)
O4S C7S H7SA 109.7
C6S C7S H7SA 109.7
O4S C7S H7SB 109.7
C6S C7S H7SB 109.7
H7SA C7S H7SB 108.2
O4S C8S H8SA 109.5
O4S C8S H8SB 109.5
H8SA C8S H8SB 109.5
O4S C8S H8SC 109.5
H8SA C8S H8SC 109.5
H8SB C8S H8SC 109.5
O5S C9S H9SA 109.5
O5S C9S H9SB 109.5
H9SA C9S H9SB 109.5
O5S C9S H9SC 109.5
H9SA C9S H9SC 109.5
H9SB C9S H9SC 109.5
O5S C10S C11S 110.1(10)
O5S C10S H10D 109.6
C11S C10S H10D 109.6
O5S C10S H10E 109.6
C11S C10S H10E 109.6
H10D C10S H10E 108.2
C10S C11S O6S 109.6(8)
C10S C11S H11D 109.7
O6S C11S H11D 109.7
C10S C11S H11E 109.7
O6S C11S H11E 109.7
H11D C11S H11E 108.2
O6S C12S H12B 109.5
O6S C12S H12C 109.5
H12B C12S H12C 109.5
O6S C12S H12D 109.5
H12B C12S H12D 109.5
H12C C12S H12D 109.5
C2Q C1Q H1QA 109.5
C2Q C1Q H1QB 109.5
H1QA C1Q H1QB 109.5
C2Q C1Q H1QC 109.5
H1QA C1Q H1QC 109.5
H1QB C1Q H1QC 109.5
C3Q C2Q C1Q 107.6(10)
C3Q C2Q H2QA 110.2
C1Q C2Q H2QA 110.2
C3Q C2Q H2QB 110.2
C1Q C2Q H2QB 110.2
H2QA C2Q H2QB 108.5
C4Q C3Q C2Q 127(2)
C2Q C3Q C4Z 162(2)
C4Q C3Q H3QA 105.6
C2Q C3Q H3QA 105.6
C4Q C3Q H3QB 105.6
C2Q C3Q H3QB 105.6
H3QA C3Q H3QB 106.1
C5Q C4Q C3Q 119.3(19)
C5Q C4Q H4QA 107.5
C3Q C4Q H4QA 107.5
C5Q C4Q H4QB 107.5
C3Q C4Q H4QB 107.5
H4QA C4Q H4QB 107.0
C4Q C5Q C6Q 127(2)
C4Q C5Q H5QA 105.6
C6Q C5Q H5QA 105.6
C4Q C5Q H5QB 105.6
C6Q C5Q H5QB 105.6
H5QA C5Q H5QB 106.1
C5Q C6Q H6QA 109.5
C5Q C6Q H6QB 109.5
H6QA C6Q H6QB 109.5
C5Q C6Q H6QC 109.5
H6QA C6Q H6QC 109.5
H6QB C6Q H6QC 109.5
C6Z C5Z C4Z 112.6(18)
C6Z C5Z H5Z1 109.1
C4Z C5Z H5Z1 109.1
C6Z C5Z H5Z2 109.1
C4Z C5Z H5Z2 109.1
H5Z1 C5Z H5Z2 107.8
C5Z C4Z C3Q 110.8(16)
C5Z C4Z H4Z1 109.5
C3Q C4Z H4Z1 109.5
C5Z C4Z H4Z2 109.5
C3Q C4Z H4Z2 109.5
H4Z1 C4Z H4Z2 108.1
C5Z C6Z H6Z1 109.5
C5Z C6Z H6Z2 109.5
H6Z1 C6Z H6Z2 109.5
C5Z C6Z H6Z3 109.5
H6Z1 C6Z H6Z3 109.5
H6Z2 C6Z H6Z3 109.5

loop_
_geom_bond_atom_site_label_1
_geom_bond_atom_site_label_2
_geom_bond_distance
Er1 N2 2.211(5)
Er1 N4 2.217(5)
Er1 N3 2.228(5)
Er1 N1 2.244(4)
Er1 C28 2.653(6)
Er1 C27 2.663(6)
Er1 C2 2.670(6)
Er1 C1 2.702(6)
N1 C3 1.409(7)
N1 C1 1.419(7)
N2 C15 1.408(7)
N2 C2 1.412(7)
N3 C27 1.409(8)
N3 C29 1.411(8)
N4 C28 1.405(7)
N4 C41 1.427(8)
C1 C2 1.358(8)
C1 H1A 1.0000
C2 H2A 1.0000
C3 C4 1.406(8)
C3 C8 1.419(8)
C4 C5 1.399(8)
C4 C9 1.554(8)
C5 C6 1.375(10)
C5 H5A 0.9500
C6 C7 1.366(9)
C6 H6A 0.9500
C7 C8 1.391(8)
C7 H7A 0.9500
C8 C12 1.519(9)
C9 C10 1.532(9)
C9 C11 1.539(8)
C9 H9A 1.0000
C10 H10A 0.9800
C10 H10B 0.9800
C10 H10C 0.9800
C11 H11A 0.9800
C11 H11B 0.9800
C11 H11C 0.9800
C12 C13 1.483(11)
C12 C14 1.566(11)
C12 H12A 1.0000
C13 H13A 0.9800
C13 H13B 0.9800
C13 H13C 0.9800
C14 H14A 0.9800
C14 H14B 0.9800
C14 H14C 0.9800
C15 C20 1.393(8)
C15 C16 1.418(8)
C16 C17 1.395(9)
C16 C21 1.521(8)
C17 C18 1.403(10)
C17 H17A 0.9500
C18 C19 1.379(10)
C18 H18A 0.9500
C19 C20 1.389(9)
C19 H19A 0.9500
C20 C24 1.537(9)
C21 C23 1.514(9)
C21 C22 1.538(8)
C21 H21A 1.0000
C22 H22A 0.9800
C22 H22B 0.9800
C22 H22C 0.9800
C23 H23A 0.9800
C23 H23B 0.9800
C23 H23C 0.9800
C24 C25 1.469(10)
C24 C26 1.547(9)
C24 H24A 1.0000
C25 H25A 0.9800
C25 H25B 0.9800
C25 H25C 0.9800
C26 H26A 0.9800
C26 H26B 0.9800
C26 H26C 0.9800
C27 C28 1.368(9)
C27 H27A 1.0000
C28 H28A 1.0000
C29 C34 1.416(9)
C29 C30 1.430(9)
C30 C31 1.381(9)
C30 C35 1.515(10)
C31 C32 1.382(11)
C31 H31A 0.9500
C32 C33 1.388(10)
C32 H32A 0.9500
C33 C34 1.389(10)
C33 H33A 0.9500
C34 C38 1.531(9)
C35 C36 1.534(9)
C35 C37 1.545(9)
C35 H35A 1.0000
C36 H36A 0.9800
C36 H36B 0.9800
C36 H36C 0.9800
C37 H37A 0.9800
C37 H37B 0.9800
C37 H37C 0.9800
C38 C39 1.524(11)
C38 C40 1.562(11)
C38 H38A 1.0000
C39 H39A 0.9800
C39 H39B 0.9800
C39 H39C 0.9800
C40 H40A 0.9800
C40 H40B 0.9800
C40 H40C 0.9800
C41 C42 1.416(9)
C41 C46 1.438(9)
C42 C43 1.395(9)
C42 C47 1.500(8)
C43 C44 1.384(10)
C43 H43A 0.9500
C44 C45 1.388(12)
C44 H44A 0.9500
C45 C46 1.382(10)
C45 H45A 0.9500
C46 C50 1.534(11)
C47 C49 1.536(9)
C47 C48 1.550(9)
C47 H47A 1.0000
C48 H48A 0.9800
C48 H48B 0.9800
C48 H48C 0.9800
C49 H49A 0.9800
C49 H49B 0.9800
C49 H49C 0.9800
C50 C52 1.506(12)
C50 C51 1.547(12)
C50 H50A 1.0000
C51 H51A 0.9800
C51 H51B 0.9800
C51 H51C 0.9800
C52 H52A 0.9800
C52 H52B 0.9800
C52 H52C 0.9800
Li1 O5S 2.048(14)
Li1 O2S 2.117(12)
Li1 O3S 2.119(12)
Li1 O1S 2.137(14)
Li1 O6S 2.155(13)
Li1 O4S 2.158(13)
O1S C2S 1.401(8)
O1S C1S 1.428(8)
O2S C4S 1.409(8)
O2S C3S 1.449(9)
O3S C5S 1.414(8)
O3S C6S 1.427(9)
O4S C8S 1.404(8)
O4S C7S 1.433(9)
O5S C10S 1.390(11)
O5S C9S 1.399(11)
O6S C12S 1.372(12)
O6S C11S 1.490(12)
C1S H1SA 0.9800
C1S H1SB 0.9800
C1S H1SC 0.9800
C2S C3S 1.523(11)
C2S H2SA 0.9900
C2S H2SB 0.9900
C3S H3SA 0.9900
C3S H3SB 0.9900
C4S H4SA 0.9800
C4S H4SB 0.9800
C4S H4SC 0.9800
C5S H5SA 0.9800
C5S H5SB 0.9800
C5S H5SC 0.9800
C6S C7S 1.497(10)
C6S H6SA 0.9900
C6S H6SB 0.9900
C7S H7SA 0.9900
C7S H7SB 0.9900
C8S H8SA 0.9800
C8S H8SB 0.9800
C8S H8SC 0.9800
C9S H9SA 0.9800
C9S H9SB 0.9800
C9S H9SC 0.9800
C10S C11S 1.471(16)
C10S H10D 0.9900
C10S H10E 0.9900
C11S H11D 0.9900
C11S H11E 0.9900
C12S H12B 0.9800
C12S H12C 0.9800
C12S H12D 0.9800
C1Q C2Q 1.552(10)
C1Q H1QA 0.9800
C1Q H1QB 0.9800
C1Q H1QC 0.9800
C2Q C3Q 1.541(10)
C2Q H2QA 0.9900
C2Q H2QB 0.9900
C3Q C4Q 1.540(10)
C3Q C4Z 1.55(2)
C3Q H3QA 0.9900
C3Q H3QB 0.9900
C4Q C5Q 1.534(10)
C4Q H4QA 0.9900
C4Q H4QB 0.9900
C5Q C6Q 1.536(10)
C5Q H5QA 0.9900
C5Q H5QB 0.9900
C6Q H6QA 0.9800
C6Q H6QB 0.9800
C6Q H6QC 0.9800
C5Z C6Z 1.43(2)
C5Z C4Z 1.45(2)
C5Z H5Z1 0.9900
C5Z H5Z2 0.9900
C4Z H4Z1 0.9900
C4Z H4Z2 0.9900
C6Z H6Z1 0.9800
C6Z H6Z2 0.9800
C6Z H6Z3 0.9800
